data_4084373
loop_
_publ_author_name
'Guo, Tongxun'
'Dechert, Sebastian'
'Meyer, Franc'

_publ_section_title
;
 Dinuclear Palladium Complexes of Pyrazole-Bridged Bis(NHC) Ligands: A
 Delicate Balance between Normal and Abnormal Carbene Coordination
;
_journal_issue 19
_journal_name_full Organometallics
_journal_page_first 5145
_journal_paper_doi 10.1021/om500351j
_journal_volume 33
_journal_year 2014
_chemical_formula_moiety 'C15 H19 Cl3 N6 Pd2'
_chemical_formula_sum 'C15 H19 Cl3 N6 Pd2'
_chemical_formula_weight 602.51
_chemical_name_systematic
;
 ?
;
_space_group_IT_number 2
_symmetry_cell_setting triclinic
_symmetry_space_group_name_Hall '-P 1'
_symmetry_space_group_name_H-M 'P -1'
_atom_sites_solution_hydrogens geom
_atom_sites_solution_primary direct
_atom_sites_solution_secondary difmap
_audit_creation_method SHELXL-97
_cell_angle_alpha 92.151(3)
_cell_angle_beta 96.359(3)
_cell_angle_gamma 99.425(3)
_cell_formula_units_Z 4
_cell_length_a 8.5497(3)
_cell_length_b 12.7222(4)
_cell_length_c 18.0747(6)
_cell_measurement_reflns_used 24434
_cell_measurement_temperature 133(2)
_cell_measurement_theta_max 26.72
_cell_measurement_theta_min 1.63
_cell_volume 1924.42(11)
_computing_cell_refinement 'X-AREA (Stoe & Cie, 2002)'
_computing_data_collection 'X-AREA (Stoe & Cie, 2002)'
_computing_data_reduction 'X-AREA (Stoe & Cie, 2002)'
_computing_molecular_graphics 'DIAMOND (Brandenburg, 2001)'
_computing_publication_material 'SHELXL-97 (Sheldrick, 1997)'
_computing_structure_refinement 'SHELXL-97 (Sheldrick, 1997)'
_computing_structure_solution 'SHELXS-97 (Sheldrick, 1990)'
_diffrn_ambient_temperature 133(2)
_diffrn_measured_fraction_theta_full 0.998
_diffrn_measured_fraction_theta_max 0.998
_diffrn_measurement_device_type 'Stoe IPDS II'
_diffrn_measurement_method \w
_diffrn_radiation_monochromator graphite
_diffrn_radiation_source 'fine-focus sealed tube'
_diffrn_radiation_type MoK\a
_diffrn_radiation_wavelength 0.71073
_diffrn_reflns_av_R_equivalents 0.0547
_diffrn_reflns_av_sigmaI/netI 0.0406
_diffrn_reflns_limit_h_max 10
_diffrn_reflns_limit_h_min -10
_diffrn_reflns_limit_k_max 16
_diffrn_reflns_limit_k_min -16
_diffrn_reflns_limit_l_max 22
_diffrn_reflns_limit_l_min -22
_diffrn_reflns_number 24434
_diffrn_reflns_theta_full 26.72
_diffrn_reflns_theta_max 26.72
_diffrn_reflns_theta_min 1.63
_exptl_absorpt_coefficient_mu 2.298
_exptl_absorpt_correction_T_max 0.7151
_exptl_absorpt_correction_T_min 0.4790
_exptl_absorpt_correction_type numerical
_exptl_absorpt_process_details 'X-RED (Stoe & Cie, 2002)'
_exptl_crystal_colour colorless
_exptl_crystal_density_diffrn 2.080
_exptl_crystal_density_method 'not measured'
_exptl_crystal_description block
_exptl_crystal_F_000 1176
_exptl_crystal_size_max 0.26
_exptl_crystal_size_mid 0.23
_exptl_crystal_size_min 0.04
_refine_diff_density_max 0.948
_refine_diff_density_min -1.459
_refine_diff_density_rms 0.135
_refine_ls_extinction_method none
_refine_ls_goodness_of_fit_ref 1.001
_refine_ls_hydrogen_treatment constr
_refine_ls_matrix_type full
_refine_ls_number_parameters 484
_refine_ls_number_reflns 8142
_refine_ls_number_restraints 0
_refine_ls_restrained_S_all 1.001
_refine_ls_R_factor_all 0.0368
_refine_ls_R_factor_gt 0.0305
_refine_ls_shift/su_max 0.002
_refine_ls_shift/su_mean 0.000
_refine_ls_structure_factor_coef Fsqd
_refine_ls_weighting_details 'calc w=1/[\s^2^(Fo^2^)+(0.0510P)^2^+0.0000P] where P=(Fo^2^+2Fc^2^)/3'
_refine_ls_weighting_scheme calc
_refine_ls_wR_factor_gt 0.0747
_refine_ls_wR_factor_ref 0.0774
_reflns_number_gt 7186
_reflns_number_total 8142
_reflns_threshold_expression >2sigma(I)
_cod_data_source_file om500351j_si_002.cif
_cod_data_source_block aLEtPd2Cl3-togu9
_cod_depositor_comments
;
The following automatic conversions were performed:

'_symmetry_cell_setting' value 'Triclinic' changed to 'triclinic'
according to
/home/saulius/struct/COD-crude-data--automatic-downloads/rss-feeds/ACS/lib/dictionaries/cif_core.dic
dictionary named 'cif_core.dic' version 2.4.2 from 2011-04-26.

Automatic conversion script
Id: cif_fix_values 2281 2013-09-26 08:29:07Z andrius 

 Adding full bibliography for 4084368--4084374.cif.
;
_cod_database_code 4084373

loop_
_symmetry_equiv_pos_as_xyz
'x, y, z'
'-x, -y, -z'

loop_
_atom_site_label
_atom_site_type_symbol
_atom_site_fract_x
_atom_site_fract_y
_atom_site_fract_z
_atom_site_U_iso_or_equiv
_atom_site_adp_type
_atom_site_occupancy
_atom_site_symmetry_multiplicity
_atom_site_calc_flag
_atom_site_refinement_flags
_atom_site_disorder_assembly
_atom_site_disorder_group
Pd1 Pd 0.22697(3) 0.097060(17) 0.147810(13) 0.01656(7) Uani 1 1 d . . .
Pd2 Pd 0.34135(3) 0.213795(17) 0.327556(13) 0.01655(7) Uani 1 1 d . . .
Cl1 Cl 0.41501(9) 0.06170(6) 0.07255(5) 0.02315(16) Uani 1 1 d . . .
Cl2 Cl 0.38105(10) 0.05575(6) 0.25938(5) 0.02543(17) Uani 1 1 d . . .
Cl3 Cl 0.59507(9) 0.23408(6) 0.39094(5) 0.02261(16) Uani 1 1 d . . .
N1 N 0.0683(3) 0.1433(2) 0.21018(15) 0.0174(5) Uani 1 1 d . . .
N2 N 0.1153(3) 0.1961(2) 0.27798(15) 0.0171(5) Uani 1 1 d . . .
N3 N -0.0726(3) 0.1279(2) 0.05624(15) 0.0187(5) Uani 1 1 d . . .
N4 N -0.0157(3) 0.1587(2) -0.05468(16) 0.0216(6) Uani 1 1 d . B .
N5 N 0.1610(3) 0.3775(2) 0.38014(15) 0.0190(5) Uani 1 1 d . . .
N6 N 0.3289(4) 0.5226(2) 0.40790(15) 0.0209(6) Uani 1 1 d . . .
C1 C -0.1385(4) 0.2124(2) 0.24504(18) 0.0194(6) Uani 1 1 d . . .
H1 H -0.2416 0.2309 0.2457 0.023 Uiso 1 1 calc R . .
C2 C -0.0841(4) 0.1536(2) 0.18992(18) 0.0186(6) Uani 1 1 d . . .
C3 C -0.0076(4) 0.2377(2) 0.29900(18) 0.0191(6) Uani 1 1 d . . .
C4 C -0.1687(4) 0.1038(3) 0.11784(19) 0.0228(7) Uani 1 1 d . . .
H4A H -0.1931 0.0255 0.1215 0.027 Uiso 1 1 calc R . .
H4B H -0.2711 0.1302 0.1074 0.027 Uiso 1 1 calc R . .
C5 C -0.1321(4) 0.1480(2) -0.01131(19) 0.0208(6) Uani 1 1 d . . .
H5 H -0.2403 0.1538 -0.0264 0.025 Uiso 1 1 calc R . .
C6 C 0.0907(4) 0.1249(2) 0.05844(18) 0.0181(6) Uani 1 1 d . . .
C7 C 0.1234(4) 0.1445(2) -0.01257(19) 0.0208(6) Uani 1 1 d . . .
H7 H 0.2248 0.1478 -0.0300 0.025 Uiso 1 1 calc R . .
C8A C -0.0282(5) 0.1774(3) -0.1350(2) 0.0290(8) Uani 1 1 d . . .
H8A H -0.0792 0.1103 -0.1635 0.035 Uiso 1 1 calc R A 1
H8B H 0.0804 0.1974 -0.1497 0.035 Uiso 1 1 calc R A 1
C9A C -0.1225(15) 0.2628(13) -0.1548(5) 0.039(3) Uani 0.65(3) 1 d P B 1
H9A H -0.2343 0.2390 -0.1472 0.058 Uiso 0.65(3) 1 calc PR B 1
H9B H -0.1162 0.2784 -0.2071 0.058 Uiso 0.65(3) 1 calc PR B 1
H9C H -0.0793 0.3274 -0.1230 0.058 Uiso 0.65(3) 1 calc PR B 1
C9B C -0.178(2) 0.2110(17) -0.1652(7) 0.025(4) Uani 0.35(3) 1 d P B 2
H9D H -0.2676 0.1533 -0.1618 0.037 Uiso 0.35(3) 1 calc PR B 2
H9E H -0.1728 0.2273 -0.2176 0.037 Uiso 0.35(3) 1 calc PR B 2
H9F H -0.1929 0.2747 -0.1365 0.037 Uiso 0.35(3) 1 calc PR B 2
C10 C 0.0090(4) 0.3032(3) 0.37094(18) 0.0224(7) Uani 1 1 d . . .
H10A H -0.0806 0.3436 0.3710 0.027 Uiso 1 1 calc R . .
H10B H 0.0050 0.2557 0.4131 0.027 Uiso 1 1 calc R . .
C11 C 0.1757(4) 0.4803(3) 0.40208(17) 0.0210(6) Uani 1 1 d . . .
H11 H 0.0910 0.5167 0.4118 0.025 Uiso 1 1 calc R . .
C12 C 0.3095(4) 0.3512(2) 0.37218(17) 0.0187(6) Uani 1 1 d . . .
C13 C 0.4154(4) 0.4441(3) 0.39039(19) 0.0215(6) Uani 1 1 d . . .
H13 H 0.5281 0.4530 0.3909 0.026 Uiso 1 1 calc R . .
C14 C 0.3957(5) 0.6355(3) 0.4292(2) 0.0281(8) Uani 1 1 d . . .
H14A H 0.5137 0.6450 0.4349 0.034 Uiso 1 1 calc R . .
H14B H 0.3623 0.6551 0.4778 0.034 Uiso 1 1 calc R . .
C15 C 0.3402(6) 0.7083(3) 0.3714(3) 0.0416(10) Uani 1 1 d . . .
H15A H 0.3749 0.6898 0.3234 0.062 Uiso 1 1 calc R . .
H15B H 0.3863 0.7825 0.3871 0.062 Uiso 1 1 calc R . .
H15C H 0.2234 0.6998 0.3663 0.062 Uiso 1 1 calc R . .
Pd11 Pd 0.21553(3) 0.317075(18) 0.674133(13) 0.01728(7) Uani 1 1 d . . .
Pd12 Pd 0.26596(3) 0.453520(17) 0.865021(13) 0.01626(7) Uani 1 1 d . . .
Cl11 Cl 0.14105(12) 0.38599(7) 0.56264(5) 0.02905(19) Uani 1 1 d . . .
Cl12 Cl 0.19699(12) 0.48189(6) 0.73671(4) 0.02815(19) Uani 1 1 d . . .
Cl13 Cl 0.17309(10) 0.60408(6) 0.90356(4) 0.02268(16) Uani 1 1 d . . .
N11 N 0.2889(3) 0.2580(2) 0.77181(15) 0.0184(5) Uani 1 1 d . . .
N12 N 0.3528(3) 0.3217(2) 0.83422(15) 0.0174(5) Uani 1 1 d . . .
N13 N 0.2716(3) 0.0919(2) 0.65050(15) 0.0184(5) Uani 1 1 d . . .
N14 N 0.2880(3) 0.0622(2) 0.53404(16) 0.0201(5) Uani 1 1 d . . .
N15 N 0.4125(3) 0.3576(2) 0.99778(15) 0.0196(5) Uani 1 1 d . . .
N16 N 0.2901(3) 0.3918(2) 1.09156(15) 0.0197(5) Uani 1 1 d . . .
C21 C 0.4205(4) 0.1603(2) 0.84921(18) 0.0196(6) Uani 1 1 d . . .
H21 H 0.4653 0.1027 0.8698 0.023 Uiso 1 1 calc R . .
C22 C 0.3294(4) 0.1609(2) 0.78147(18) 0.0184(6) Uani 1 1 d . . .
C23 C 0.4319(4) 0.2632(2) 0.88070(18) 0.0193(6) Uani 1 1 d . . .
C24 C 0.2599(4) 0.0680(2) 0.72844(18) 0.0216(7) Uani 1 1 d . . .
H24A H 0.3161 0.0075 0.7404 0.026 Uiso 1 1 calc R . .
H24B H 0.1461 0.0456 0.7352 0.026 Uiso 1 1 calc R . .
C25 C 0.2943(4) 0.0187(3) 0.59931(19) 0.0212(6) Uani 1 1 d . . .
H25 H 0.3117 -0.0518 0.6083 0.025 Uiso 1 1 calc R . .
C26 C 0.2466(4) 0.1866(2) 0.61773(18) 0.0178(6) Uani 1 1 d . . .
C27 C 0.2578(4) 0.1655(2) 0.54366(19) 0.0201(6) Uani 1 1 d . . .
H27 H 0.2468 0.2137 0.5053 0.024 Uiso 1 1 calc R . .
C28 C 0.3003(4) 0.0061(3) 0.46254(18) 0.0228(7) Uani 1 1 d . . .
H28A H 0.3481 -0.0585 0.4724 0.027 Uiso 1 1 calc R . .
H28B H 0.3719 0.0532 0.4337 0.027 Uiso 1 1 calc R . .
C29 C 0.1395(5) -0.0257(3) 0.4170(2) 0.0366(9) Uani 1 1 d . . .
H29A H 0.0697 -0.0748 0.4445 0.055 Uiso 1 1 calc R . .
H29B H 0.1526 -0.0611 0.3695 0.055 Uiso 1 1 calc R . .
H29C H 0.0915 0.0380 0.4073 0.055 Uiso 1 1 calc R . .
C30 C 0.5190(4) 0.3114(3) 0.95339(19) 0.0224(7) Uani 1 1 d . . .
H30A H 0.5645 0.2558 0.9814 0.027 Uiso 1 1 calc R . .
H30B H 0.6083 0.3675 0.9441 0.027 Uiso 1 1 calc R . .
C31 C 0.4044(4) 0.3437(2) 1.07026(18) 0.0206(6) Uani 1 1 d . . .
H31 H 0.4701 0.3057 1.1012 0.025 Uiso 1 1 calc R . .
C32 C 0.3000(4) 0.4186(2) 0.97029(18) 0.0188(6) Uani 1 1 d . . .
C33 C 0.2231(4) 0.4381(2) 1.03088(18) 0.0206(6) Uani 1 1 d . . .
H33 H 0.1375 0.4773 1.0309 0.025 Uiso 1 1 calc R . .
C34 C 0.2414(4) 0.3930(3) 1.16754(18) 0.0241(7) Uani 1 1 d . . .
H34A H 0.1276 0.3600 1.1652 0.029 Uiso 1 1 calc R . .
H34B H 0.3051 0.3497 1.1991 0.029 Uiso 1 1 calc R . .
C35 C 0.2637(7) 0.5025(3) 1.2019(2) 0.0464(12) Uani 1 1 d . . .
H35A H 0.3774 0.5335 1.2078 0.070 Uiso 1 1 calc R . .
H35B H 0.2248 0.5003 1.2510 0.070 Uiso 1 1 calc R . .
H35C H 0.2038 0.5463 1.1699 0.070 Uiso 1 1 calc R . .

loop_
_atom_site_aniso_label
_atom_site_aniso_U_11
_atom_site_aniso_U_22
_atom_site_aniso_U_33
_atom_site_aniso_U_23
_atom_site_aniso_U_13
_atom_site_aniso_U_12
Pd1 0.01530(12) 0.01325(11) 0.02081(12) -0.00149(8) 0.00152(9) 0.00243(8)
Pd2 0.01849(12) 0.01390(11) 0.01757(12) 0.00000(8) 0.00235(9) 0.00371(9)
Cl1 0.0182(4) 0.0229(4) 0.0296(4) -0.0006(3) 0.0053(3) 0.0058(3)
Cl2 0.0294(4) 0.0226(4) 0.0252(4) -0.0048(3) -0.0033(3) 0.0126(3)
Cl3 0.0203(4) 0.0210(4) 0.0260(4) -0.0036(3) -0.0001(3) 0.0048(3)
N1 0.0193(13) 0.0131(11) 0.0198(13) 0.0006(9) 0.0036(11) 0.0016(10)
N2 0.0187(13) 0.0141(12) 0.0187(13) -0.0007(9) 0.0029(10) 0.0029(10)
N3 0.0166(13) 0.0164(12) 0.0220(14) -0.0014(10) 0.0021(11) 0.0005(10)
N4 0.0224(14) 0.0188(13) 0.0230(14) 0.0013(10) 0.0013(11) 0.0027(10)
N5 0.0234(14) 0.0154(12) 0.0184(13) 0.0007(10) 0.0045(11) 0.0028(10)
N6 0.0274(15) 0.0161(13) 0.0192(13) -0.0009(10) 0.0035(11) 0.0034(11)
C1 0.0186(15) 0.0181(14) 0.0216(15) 0.0028(12) 0.0061(12) 0.0010(11)
C2 0.0169(15) 0.0131(13) 0.0253(16) 0.0035(11) 0.0043(12) -0.0005(11)
C3 0.0193(15) 0.0168(14) 0.0219(16) 0.0041(12) 0.0054(13) 0.0021(12)
C4 0.0177(15) 0.0239(16) 0.0254(17) -0.0003(13) 0.0038(13) -0.0006(12)
C5 0.0201(16) 0.0170(14) 0.0248(16) -0.0019(12) 0.0009(13) 0.0036(12)
C6 0.0162(15) 0.0146(14) 0.0220(16) -0.0020(11) 0.0009(12) -0.0003(11)
C7 0.0210(16) 0.0179(15) 0.0229(16) -0.0008(12) 0.0030(13) 0.0015(12)
C8A 0.034(2) 0.0306(18) 0.0221(17) 0.0043(14) 0.0044(15) 0.0029(15)
C9A 0.039(5) 0.045(7) 0.037(4) 0.018(4) 0.004(3) 0.015(5)
C9B 0.026(7) 0.023(8) 0.028(6) 0.006(5) 0.008(5) 0.007(6)
C10 0.0232(17) 0.0241(16) 0.0204(16) 0.0013(12) 0.0065(13) 0.0031(13)
C11 0.0307(18) 0.0184(15) 0.0147(14) 0.0004(11) 0.0044(13) 0.0060(13)
C12 0.0223(16) 0.0193(15) 0.0157(14) 0.0028(11) 0.0053(12) 0.0051(12)
C13 0.0243(16) 0.0189(15) 0.0213(15) -0.0013(12) 0.0024(13) 0.0041(12)
C14 0.037(2) 0.0161(15) 0.0293(18) -0.0046(13) 0.0034(15) 0.0017(14)
C15 0.048(3) 0.0179(17) 0.054(3) 0.0025(16) -0.010(2) 0.0006(16)
Pd11 0.02266(13) 0.01455(12) 0.01564(12) 0.00221(8) 0.00389(9) 0.00473(9)
Pd12 0.02075(13) 0.01249(11) 0.01576(12) 0.00157(8) 0.00229(9) 0.00325(9)
Cl11 0.0444(5) 0.0307(4) 0.0172(4) 0.0043(3) 0.0042(3) 0.0206(4)
Cl12 0.0504(5) 0.0200(4) 0.0177(4) 0.0028(3) 0.0038(4) 0.0164(4)
Cl13 0.0292(4) 0.0185(3) 0.0219(4) 0.0001(3) 0.0017(3) 0.0098(3)
N11 0.0248(14) 0.0146(12) 0.0154(12) 0.0001(9) 0.0016(11) 0.0027(10)
N12 0.0198(13) 0.0135(12) 0.0187(13) 0.0013(9) 0.0027(10) 0.0018(10)
N13 0.0221(13) 0.0116(12) 0.0217(13) -0.0001(10) 0.0039(11) 0.0026(10)
N14 0.0224(14) 0.0160(12) 0.0217(13) -0.0013(10) 0.0051(11) 0.0018(10)
N15 0.0232(14) 0.0144(12) 0.0200(13) 0.0001(10) 0.0017(11) 0.0006(10)
N16 0.0248(14) 0.0157(12) 0.0177(13) 0.0025(10) 0.0023(11) 0.0011(10)
C21 0.0226(16) 0.0152(14) 0.0225(16) 0.0036(12) 0.0049(13) 0.0055(12)
C22 0.0218(15) 0.0160(14) 0.0183(15) 0.0026(11) 0.0049(12) 0.0036(12)
C23 0.0224(16) 0.0152(14) 0.0206(15) 0.0023(11) 0.0047(13) 0.0026(12)
C24 0.0280(17) 0.0154(14) 0.0221(16) 0.0028(12) 0.0055(13) 0.0035(12)
C25 0.0236(16) 0.0170(14) 0.0224(16) -0.0009(12) 0.0020(13) 0.0026(12)
C26 0.0197(15) 0.0141(14) 0.0194(15) 0.0009(11) 0.0041(12) 0.0019(11)
C27 0.0231(16) 0.0145(14) 0.0225(16) 0.0002(11) 0.0034(13) 0.0025(12)
C28 0.0263(17) 0.0206(15) 0.0213(16) -0.0048(12) 0.0061(13) 0.0026(13)
C29 0.033(2) 0.041(2) 0.031(2) -0.0112(16) 0.0034(17) -0.0025(17)
C30 0.0204(16) 0.0224(16) 0.0253(17) 0.0010(13) 0.0021(13) 0.0061(12)
C31 0.0240(16) 0.0150(14) 0.0205(16) 0.0016(11) -0.0024(13) 0.0000(12)
C32 0.0212(16) 0.0150(14) 0.0191(15) -0.0008(11) -0.0005(12) 0.0020(11)
C33 0.0247(16) 0.0176(14) 0.0202(15) 0.0033(12) 0.0032(13) 0.0048(12)
C34 0.0325(19) 0.0222(16) 0.0176(15) 0.0047(12) 0.0059(14) 0.0020(13)
C35 0.088(4) 0.0248(19) 0.028(2) 0.0004(15) 0.024(2) 0.004(2)

loop_
_atom_type_symbol
_atom_type_description
_atom_type_scat_dispersion_real
_atom_type_scat_dispersion_imag
_atom_type_scat_source
C C 0.0033 0.0016 'International Tables Vol C Tables 4.2.6.8 and 6.1.1.4'
H H 0.0000 0.0000 'International Tables Vol C Tables 4.2.6.8 and 6.1.1.4'
N N 0.0061 0.0033 'International Tables Vol C Tables 4.2.6.8 and 6.1.1.4'
Cl Cl 0.1484 0.1585 'International Tables Vol C Tables 4.2.6.8 and 6.1.1.4'
Pd Pd -0.9988 1.0072 'International Tables Vol C Tables 4.2.6.8 and 6.1.1.4'

loop_
_geom_angle_atom_site_label_1
_geom_angle_atom_site_label_2
_geom_angle_atom_site_label_3
_geom_angle
C6 Pd1 N1 88.81(12)
C6 Pd1 Cl1 88.87(10)
N1 Pd1 Cl1 174.11(7)
C6 Pd1 Cl2 176.65(9)
N1 Pd1 Cl2 89.40(8)
Cl1 Pd1 Cl2 93.17(3)
C12 Pd2 N2 87.63(12)
C12 Pd2 Cl3 90.84(10)
N2 Pd2 Cl3 176.73(8)
C12 Pd2 Cl2 173.31(9)
N2 Pd2 Cl2 90.37(8)
Cl3 Pd2 Cl2 91.47(3)
Pd1 Cl2 Pd2 92.83(3)
C2 N1 N2 107.6(3)
C2 N1 Pd1 129.1(2)
N2 N1 Pd1 121.4(2)
C3 N2 N1 108.3(3)
C3 N2 Pd2 129.2(2)
N1 N2 Pd2 122.3(2)
C5 N3 C6 110.3(3)
C5 N3 C4 124.0(3)
C6 N3 C4 125.5(3)
C5 N4 C7 108.3(3)
C5 N4 C8A 127.5(3)
C7 N4 C8A 124.1(3)
C11 N5 C12 110.3(3)
C11 N5 C10 123.8(3)
C12 N5 C10 125.8(3)
C11 N6 C13 108.9(3)
C11 N6 C14 125.3(3)
C13 N6 C14 125.8(3)
C3 C1 C2 104.0(3)
N1 C2 C1 110.1(3)
N1 C2 C4 120.0(3)
C1 C2 C4 129.9(3)
N2 C3 C1 110.0(3)
N2 C3 C10 120.8(3)
C1 C3 C10 129.2(3)
N3 C4 C2 111.6(3)
N3 C5 N4 108.6(3)
C7 C6 N3 104.2(3)
C7 C6 Pd1 131.7(3)
N3 C6 Pd1 124.1(2)
C6 C7 N4 108.5(3)
C9B C8A N4 114.7(5)
N4 C8A C9A 112.6(4)
N5 C10 C3 109.9(3)
N6 C11 N5 108.0(3)
C13 C12 N5 104.9(3)
C13 C12 Pd2 130.4(3)
N5 C12 Pd2 124.0(2)
C12 C13 N6 107.8(3)
N6 C14 C15 111.4(3)
C26 Pd11 N11 91.17(12)
C26 Pd11 Cl11 88.57(9)
N11 Pd11 Cl11 178.08(8)
C26 Pd11 Cl12 174.98(9)
N11 Pd11 Cl12 90.81(8)
Cl11 Pd11 Cl12 89.30(3)
C32 Pd12 N12 89.89(12)
C32 Pd12 Cl13 88.56(10)
N12 Pd12 Cl13 178.12(8)
C32 Pd12 Cl12 173.49(9)
N12 Pd12 Cl12 89.31(8)
Cl13 Pd12 Cl12 92.35(3)
Pd11 Cl12 Pd12 103.86(3)
C22 N11 N12 107.6(3)
C22 N11 Pd11 126.7(2)
N12 N11 Pd11 122.83(19)
C23 N12 N11 107.8(3)
C23 N12 Pd12 125.2(2)
N11 N12 Pd12 122.7(2)
C25 N13 C26 111.1(3)
C25 N13 C24 122.3(3)
C26 N13 C24 126.4(3)
C25 N14 C27 108.8(3)
C25 N14 C28 124.8(3)
C27 N14 C28 126.3(3)
C31 N15 C32 110.3(3)
C31 N15 C30 124.6(3)
C32 N15 C30 125.0(3)
C31 N16 C33 108.4(3)
C31 N16 C34 125.2(3)
C33 N16 C34 126.5(3)
C22 C21 C23 104.3(3)
N11 C22 C21 110.4(3)
N11 C22 C24 121.3(3)
C21 C22 C24 127.8(3)
N12 C23 C21 110.0(3)
N12 C23 C30 120.7(3)
C21 C23 C30 129.2(3)
N13 C24 C22 112.8(2)
N14 C25 N13 107.7(3)
C27 C26 N13 103.6(3)
C27 C26 Pd11 132.2(2)
N13 C26 Pd11 124.2(2)
C26 C27 N14 108.8(3)
N14 C28 C29 111.8(3)
N15 C30 C23 110.9(3)
N16 C31 N15 108.5(3)
C33 C32 N15 103.8(3)
C33 C32 Pd12 132.4(3)
N15 C32 Pd12 123.6(2)
C32 C33 N16 109.0(3)
C35 C34 N16 111.9(3)

loop_
_geom_bond_atom_site_label_1
_geom_bond_atom_site_label_2
_geom_bond_distance
Pd1 C6 1.963(3)
Pd1 N1 2.002(3)
Pd1 Cl1 2.3050(8)
Pd1 Cl2 2.4075(9)
Pd2 C12 1.969(3)
Pd2 N2 2.011(3)
Pd2 Cl3 2.3084(8)
Pd2 Cl2 2.4097(8)
N1 C2 1.343(4)
N1 N2 1.362(4)
N2 C3 1.336(4)
N3 C5 1.320(4)
N3 C6 1.400(4)
N3 C4 1.468(4)
N4 C5 1.327(4)
N4 C7 1.381(5)
N4 C8A 1.474(4)
N5 C11 1.333(4)
N5 C12 1.387(4)
N5 C10 1.466(4)
N6 C11 1.323(5)
N6 C13 1.384(4)
N6 C14 1.475(4)
C1 C3 1.387(5)
C1 C2 1.389(4)
C2 C4 1.484(5)
C3 C10 1.498(5)
C6 C7 1.367(5)
C8A C9B 1.470(13)
C8A C9A 1.488(9)
C12 C13 1.371(5)
C14 C15 1.510(5)
Pd11 C26 1.986(3)
Pd11 N11 2.021(3)
Pd11 Cl11 2.2948(8)
Pd11 Cl12 2.3815(8)
Pd12 C32 1.971(3)
Pd12 N12 2.025(3)
Pd12 Cl13 2.3033(8)
Pd12 Cl12 2.3845(8)
N11 C22 1.348(4)
N11 N12 1.370(4)
N12 C23 1.343(4)
N13 C25 1.339(4)
N13 C26 1.399(4)
N13 C24 1.463(4)
N14 C25 1.321(4)
N14 C27 1.389(4)
N14 C28 1.475(4)
N15 C31 1.336(4)
N15 C32 1.393(4)
N15 C30 1.456(4)
N16 C31 1.319(5)
N16 C33 1.378(4)
N16 C34 1.479(4)
C21 C22 1.377(5)
C21 C23 1.393(4)
C22 C24 1.493(4)
C23 C30 1.493(5)
C26 C27 1.372(5)
C28 C29 1.508(5)
C32 C33 1.373(5)
C34 C35 1.479(5)
